data_7123957
loop_
_publ_author_name
'Jaiswal, Kuldeep'
'Volodarsky , Solomon'
'Kampel, Vladimir'
'Dobrovetsky, Roman'

_publ_section_title
;
 A Self-Catalyzed Reaction of 1,2-Dibenzoyl o-Carborane with Hydrosilanes
 -- Formation of New Hydrofuranes
;
_journal_name_full 'Chemical Communications'
_journal_paper_doi 10.1039/C9CC04780H
_journal_year 2019
_chemical_formula_moiety 'C16 H20 B10 O2'
_chemical_formula_sum 'C16 H20 B10 O2'
_chemical_formula_weight 352.42
_space_group_crystal_system triclinic
_space_group_IT_number 2
_space_group_name_Hall '-P 1'
_space_group_name_H-M_alt 'P -1'
_symmetry_space_group_name_Hall '-P 1'
_symmetry_space_group_name_H-M 'P -1'
_atom_sites_solution_hydrogens mixed
_atom_sites_solution_primary direct
_atom_sites_solution_secondary difmap
_audit_creation_method SHELXL-2018/1
_audit_update_record
;
2019-06-18 deposited with the CCDC.    2019-08-06 downloaded from the CCDC.
;
_cell_angle_alpha 75.207(2)
_cell_angle_beta 79.295(2)
_cell_angle_gamma 71.188(2)
_cell_formula_units_Z 4
_cell_length_a 11.2245(3)
_cell_length_b 11.4449(4)
_cell_length_c 16.0926(6)
_cell_measurement_reflns_used 18510
_cell_measurement_temperature 110(2)
_cell_measurement_theta_max 26.503
_cell_measurement_theta_min 1.923
_cell_volume 1879.90(11)
_computing_cell_refinement 'Saint, Bruker-AXS'
_computing_data_collection 'Apex2, Bruker-AXS'
_computing_data_reduction 'Saint, Bruker-AXS'
_computing_structure_refinement 'SHELXL-2018/1 (Sheldrick, 2018)'
_computing_structure_solution 'SHELXT 2014/4 (Sheldrick, 2014)'
_diffrn_ambient_temperature 110(2)
_diffrn_detector_area_resol_mean 1.75
_diffrn_measured_fraction_theta_full 0.997
_diffrn_measured_fraction_theta_max 0.987
_diffrn_measurement_device_type 'ApexDuo, Bruker-AXS'
_diffrn_measurement_method '0.5 deg. \f and \w scans'
_diffrn_radiation_type MoK\a
_diffrn_radiation_wavelength 0.71073
_diffrn_reflns_av_R_equivalents 0.0368
_diffrn_reflns_av_unetI/netI 0.0587
_diffrn_reflns_Laue_measured_fraction_full 0.997
_diffrn_reflns_Laue_measured_fraction_max 0.987
_diffrn_reflns_limit_h_max 13
_diffrn_reflns_limit_h_min -14
_diffrn_reflns_limit_k_max 13
_diffrn_reflns_limit_k_min -14
_diffrn_reflns_limit_l_max 18
_diffrn_reflns_limit_l_min -20
_diffrn_reflns_number 18510
_diffrn_reflns_point_group_measured_fraction_full 0.997
_diffrn_reflns_point_group_measured_fraction_max 0.987
_diffrn_reflns_theta_full 25.242
_diffrn_reflns_theta_max 26.503
_diffrn_reflns_theta_min 1.923
_diffrn_source 'ImuS micro-focus'
_exptl_absorpt_coefficient_mu 0.070
_exptl_absorpt_correction_T_max 0.997
_exptl_absorpt_correction_T_min 0.980
_exptl_absorpt_correction_type multi-scan
_exptl_absorpt_process_details 'Sadabs, Bruker-AXS'
_exptl_crystal_colour colorless
_exptl_crystal_density_diffrn 1.245
_exptl_crystal_description needle
_exptl_crystal_F_000 728
_exptl_crystal_size_max 0.318
_exptl_crystal_size_mid 0.242
_exptl_crystal_size_min 0.048
_refine_diff_density_max 0.302
_refine_diff_density_min -0.235
_refine_diff_density_rms 0.050
_refine_ls_extinction_method none
_refine_ls_goodness_of_fit_ref 1.041
_refine_ls_hydrogen_treatment mixed
_refine_ls_matrix_type full
_refine_ls_number_parameters 585
_refine_ls_number_reflns 7705
_refine_ls_number_restraints 0
_refine_ls_restrained_S_all 1.041
_refine_ls_R_factor_all 0.0770
_refine_ls_R_factor_gt 0.0511
_refine_ls_shift/su_max 0.000
_refine_ls_shift/su_mean 0.000
_refine_ls_structure_factor_coef Fsqd
_refine_ls_weighting_details 'w=1/[\s^2^(Fo^2^)+(0.0582P)^2^+0.5153P] where P=(Fo^2^+2Fc^2^)/3'
_refine_ls_weighting_scheme calc
_refine_ls_wR_factor_gt 0.1177
_refine_ls_wR_factor_ref 0.1354
_reflns_Friedel_coverage 0.000
_reflns_number_gt 5493
_reflns_number_total 7705
_reflns_threshold_expression 'I > 2\s(I)'
_cod_data_source_file c9cc04780h2.cif
_cod_data_source_block rom66
_cod_database_code 7123957
_shelx_shelxl_version_number 2018/1
_shelx_space_group_comment
;
The symmetry employed for this shelxl refinement is uniquely defined
by the following loop, which should always be used as a source of
symmetry information in preference to the above space-group names.
They are only intended as comments.
;
_shelx_estimated_absorpt_t_min 0.978
_shelx_estimated_absorpt_t_max 0.997

loop_
_space_group_symop_operation_xyz
'x, y, z'
'-x, -y, -z'

loop_
_atom_site_label
_atom_site_type_symbol
_atom_site_fract_x
_atom_site_fract_y
_atom_site_fract_z
_atom_site_U_iso_or_equiv
_atom_site_adp_type
_atom_site_occupancy
_atom_site_site_symmetry_order
_atom_site_calc_flag
_atom_site_refinement_flags_posn
_atom_site_refinement_flags_adp
C1 C 0.07910(18) 0.55369(19) 0.56935(13) 0.0274(5) Uani 1 1 d . .
H1 H 0.161459 0.495396 0.567761 0.033 Uiso 1 1 calc R U
C2 C 0.0449(2) 0.6495(2) 0.49869(14) 0.0356(5) Uani 1 1 d . .
H2 H 0.102626 0.655780 0.447638 0.043 Uiso 1 1 calc R U
C3 C -0.0743(2) 0.7368(2) 0.50223(15) 0.0356(5) Uani 1 1 d . .
H3 H -0.097348 0.803559 0.453737 0.043 Uiso 1 1 calc R U
C4 C -0.1587(2) 0.7273(2) 0.57520(14) 0.0331(5) Uani 1 1 d . .
H4 H -0.239807 0.787795 0.577136 0.040 Uiso 1 1 calc R U
C5 C -0.12652(18) 0.63020(18) 0.64612(13) 0.0275(5) Uani 1 1 d . .
H5 H -0.185572 0.623629 0.696445 0.033 Uiso 1 1 calc R U
C6 C -0.00760(17) 0.54233(17) 0.64351(12) 0.0220(4) Uani 1 1 d . .
C7 C 0.04123(17) 0.44098(17) 0.71741(12) 0.0216(4) Uani 1 1 d . .
O8 O 0.15106(12) 0.41186(13) 0.72985(9) 0.0316(4) Uani 1 1 d . .
C9 C -0.04262(16) 0.36581(17) 0.78032(12) 0.0196(4) Uani 1 1 d . .
B10 B -0.0822(2) 0.2465(2) 0.75492(15) 0.0226(5) Uani 1 1 d . .
H10 H -0.0548(17) 0.2356(17) 0.6889(13) 0.023(5) Uiso 1 1 d . .
B11 B -0.20070(19) 0.3820(2) 0.78065(15) 0.0211(5) Uani 1 1 d . .
H11 H -0.2510(18) 0.4530(19) 0.7305(13) 0.029(5) Uiso 1 1 d . .
B12 B -0.14837(18) 0.4344(2) 0.85826(14) 0.0190(4) Uani 1 1 d . .
H12 H -0.1585(16) 0.5365(17) 0.8564(12) 0.017(5) Uiso 1 1 d . .
B13 B -0.25866(19) 0.3473(2) 0.89123(14) 0.0197(5) Uani 1 1 d . .
H13 H -0.3570(17) 0.3948(17) 0.9166(12) 0.023(5) Uiso 1 1 d . .
B14 B -0.2198(2) 0.2310(2) 0.82751(15) 0.0232(5) Uani 1 1 d . .
H14 H -0.2917(18) 0.2003(18) 0.8083(13) 0.025(5) Uiso 1 1 d . .
B15 B -0.1764(2) 0.1872(2) 0.93449(15) 0.0222(5) Uani 1 1 d . .
H15 H -0.2183(17) 0.1277(18) 0.9882(13) 0.024(5) Uiso 1 1 d . .
B16 B -0.12969(18) 0.3118(2) 0.95345(14) 0.0199(5) Uani 1 1 d . .
H16 H -0.1344(16) 0.3374(17) 1.0140(12) 0.019(5) Uiso 1 1 d . .
B17 B -0.01340(19) 0.17365(19) 0.92827(14) 0.0194(5) Uani 1 1 d . .
H17 H 0.0525(18) 0.1163(19) 0.9723(13) 0.029(5) Uiso 1 1 d . .
B18 B -0.06732(19) 0.1242(2) 0.84972(15) 0.0224(5) Uani 1 1 d . .
H18 H -0.0393(16) 0.0230(17) 0.8465(12) 0.018(5) Uiso 1 1 d . .
B19 B 0.04478(19) 0.2092(2) 0.81743(15) 0.0212(5) Uani 1 1 d . .
H19 H 0.1401(17) 0.1815(17) 0.7877(12) 0.020(5) Uiso 1 1 d . .
C20 C -0.00117(16) 0.32123(16) 0.88013(12) 0.0173(4) Uani 1 1 d . .
C21 C 0.09009(16) 0.38313(18) 0.90230(12) 0.0202(4) Uani 1 1 d . .
O22 O 0.04859(12) 0.49483(12) 0.90228(9) 0.0287(3) Uani 1 1 d . .
C23 C 0.21883(16) 0.31045(18) 0.92742(12) 0.0213(4) Uani 1 1 d . .
C24 C 0.28737(18) 0.19063(19) 0.91422(14) 0.0306(5) Uani 1 1 d . .
H24 H 0.249633 0.144414 0.891033 0.037 Uiso 1 1 calc R U
C25 C 0.41036(19) 0.1384(2) 0.93472(16) 0.0386(6) Uani 1 1 d . .
H25 H 0.457618 0.057295 0.924028 0.046 Uiso 1 1 calc R U
C26 C 0.46533(19) 0.2035(2) 0.97079(15) 0.0364(5) Uani 1 1 d . .
H26 H 0.550011 0.167154 0.984646 0.044 Uiso 1 1 calc R U
C27 C 0.39707(19) 0.3206(2) 0.98643(14) 0.0331(5) Uani 1 1 d . .
H27 H 0.433980 0.364233 1.012494 0.040 Uiso 1 1 calc R U
C28 C 0.27480(18) 0.37528(19) 0.96443(13) 0.0268(4) Uani 1 1 d . .
H28 H 0.228655 0.457002 0.974435 0.032 Uiso 1 1 calc R U
C29 C 0.62783(19) 0.28685(19) 0.54408(13) 0.0273(5) Uani 1 1 d . .
H29 H 0.700736 0.304680 0.509422 0.033 Uiso 1 1 calc R U
C30 C 0.5739(2) 0.3437(2) 0.61405(14) 0.0333(5) Uani 1 1 d . .
H30 H 0.610854 0.399525 0.627559 0.040 Uiso 1 1 calc R U
C31 C 0.4668(2) 0.3199(2) 0.66425(15) 0.0361(5) Uani 1 1 d . .
H31 H 0.430306 0.358920 0.712149 0.043 Uiso 1 1 calc R U
C32 C 0.4134(2) 0.2391(2) 0.64439(15) 0.0350(5) Uani 1 1 d . .
H32 H 0.339074 0.223602 0.678247 0.042 Uiso 1 1 calc R U
C33 C 0.46711(18) 0.18048(18) 0.57561(13) 0.0274(5) Uani 1 1 d . .
H33 H 0.430139 0.124006 0.562996 0.033 Uiso 1 1 calc R U
C34 C 0.57517(17) 0.20372(17) 0.52467(12) 0.0195(4) Uani 1 1 d . .
C35 C 0.63141(16) 0.12776(17) 0.45693(12) 0.0192(4) Uani 1 1 d . .
O36 O 0.66129(12) 0.01393(12) 0.47573(9) 0.0269(3) Uani 1 1 d . .
C37 C 0.62771(15) 0.19372(16) 0.36065(12) 0.0166(4) Uani 1 1 d . .
B38 B 0.49634(19) 0.3115(2) 0.32840(14) 0.0196(5) Uani 1 1 d . .
H38 H 0.4218(17) 0.3408(17) 0.3791(13) 0.022(5) Uiso 1 1 d . .
B39 B 0.53058(19) 0.1572(2) 0.30761(15) 0.0207(5) Uani 1 1 d . .
H39 H 0.4749(18) 0.0959(19) 0.3481(13) 0.031(6) Uiso 1 1 d . .
B40 B 0.55206(19) 0.4075(2) 0.23434(14) 0.0207(5) Uani 1 1 d . .
H40 H 0.5058(18) 0.5122(19) 0.2174(13) 0.028(5) Uiso 1 1 d . .
B41 B 0.48273(19) 0.2926(2) 0.22458(14) 0.0217(5) Uani 1 1 d . .
H41 H 0.3920(17) 0.3170(17) 0.2020(12) 0.020(5) Uiso 1 1 d . .
B42 B 0.60735(19) 0.1580(2) 0.20043(15) 0.0218(5) Uani 1 1 d . .
H42 H 0.5979(18) 0.0962(19) 0.1607(13) 0.031(5) Uiso 1 1 d . .
B43 B 0.69828(19) 0.0942(2) 0.28868(14) 0.0207(5) Uani 1 1 d . .
H43 H 0.7512(18) -0.0030(19) 0.3188(13) 0.030(5) Uiso 1 1 d . .
B44 B 0.61982(19) 0.3141(2) 0.15530(15) 0.0223(5) Uani 1 1 d . .
H44 H 0.6182(17) 0.3561(17) 0.0880(13) 0.022(5) Uiso 1 1 d . .
B45 B 0.75292(19) 0.1916(2) 0.19450(14) 0.0209(5) Uani 1 1 d . .
H45 H 0.8412(17) 0.1494(17) 0.1597(12) 0.018(5) Uiso 1 1 d . .
B46 B 0.71923(19) 0.3451(2) 0.21557(14) 0.0201(5) Uani 1 1 d . .
H46 H 0.7872(18) 0.3988(18) 0.1932(13) 0.027(5) Uiso 1 1 d . .
B47 B 0.64148(19) 0.34411(19) 0.32310(14) 0.0183(4) Uani 1 1 d . .
H47 H 0.6657(16) 0.3878(17) 0.3656(12) 0.019(5) Uiso 1 1 d . .
C49 C 0.87582(16) 0.16600(17) 0.34389(13) 0.0200(4) Uani 1 1 d . .
C48 C 0.75781(16) 0.21227(17) 0.29526(12) 0.0178(4) Uani 1 1 d . .
O50 O 0.85727(12) 0.14751(13) 0.42224(9) 0.0273(3) Uani 1 1 d . .
C51 C 1.00510(16) 0.13905(17) 0.29712(13) 0.0210(4) Uani 1 1 d . .
C52 C 1.03808(17) 0.20517(18) 0.21537(13) 0.0249(4) Uani 1 1 d . .
H52 H 0.974658 0.269176 0.184285 0.030 Uiso 1 1 calc R U
C53 C 1.16290(18) 0.1779(2) 0.17928(14) 0.0301(5) Uani 1 1 d . .
H53 H 1.185551 0.224540 0.123963 0.036 Uiso 1 1 calc R U
C54 C 1.25496(18) 0.0830(2) 0.22354(15) 0.0332(5) Uani 1 1 d . .
H54 H 1.340468 0.063552 0.197956 0.040 Uiso 1 1 calc R U
C55 C 1.22374(18) 0.0164(2) 0.30434(15) 0.0340(5) Uani 1 1 d . .
H55 H 1.287539 -0.049063 0.334176 0.041 Uiso 1 1 calc R U
C56 C 1.09944(17) 0.04458(19) 0.34223(14) 0.0272(5) Uani 1 1 d . .
H56 H 1.078170 0.000041 0.398636 0.033 Uiso 1 1 calc R U

loop_
_atom_site_aniso_label
_atom_site_aniso_U_11
_atom_site_aniso_U_22
_atom_site_aniso_U_33
_atom_site_aniso_U_23
_atom_site_aniso_U_13
_atom_site_aniso_U_12
C1 0.0257(10) 0.0342(12) 0.0239(11) -0.0033(9) -0.0023(8) -0.0133(9)
C2 0.0386(12) 0.0467(14) 0.0232(12) 0.0038(10) -0.0041(9) -0.0230(11)
C3 0.0392(12) 0.0348(12) 0.0327(13) 0.0090(10) -0.0139(10) -0.0178(10)
C4 0.0320(11) 0.0267(11) 0.0392(14) 0.0008(10) -0.0109(10) -0.0089(9)
C5 0.0272(10) 0.0261(11) 0.0277(11) -0.0020(9) -0.0033(9) -0.0086(9)
C6 0.0251(10) 0.0225(10) 0.0197(10) -0.0036(8) -0.0021(8) -0.0094(8)
C7 0.0212(9) 0.0215(10) 0.0198(10) -0.0054(8) 0.0017(8) -0.0041(8)
O8 0.0203(7) 0.0401(9) 0.0289(8) 0.0014(7) -0.0005(6) -0.0091(6)
C9 0.0191(9) 0.0203(10) 0.0167(10) -0.0021(8) -0.0032(7) -0.0028(7)
B10 0.0234(11) 0.0238(12) 0.0213(12) -0.0066(9) -0.0029(9) -0.0062(9)
B11 0.0176(10) 0.0226(11) 0.0214(12) -0.0031(9) -0.0042(9) -0.0033(9)
B12 0.0145(9) 0.0195(11) 0.0190(11) -0.0021(9) -0.0017(8) -0.0013(8)
B13 0.0165(10) 0.0210(11) 0.0197(11) -0.0011(9) -0.0033(8) -0.0047(8)
B14 0.0221(10) 0.0235(12) 0.0249(12) -0.0039(10) -0.0059(9) -0.0071(9)
B15 0.0205(10) 0.0214(11) 0.0237(12) 0.0007(9) -0.0039(9) -0.0080(9)
B16 0.0168(10) 0.0198(11) 0.0195(12) -0.0016(9) 0.0003(8) -0.0038(8)
B17 0.0194(10) 0.0162(10) 0.0213(12) -0.0013(9) -0.0048(9) -0.0040(8)
B18 0.0219(10) 0.0192(11) 0.0271(13) -0.0051(9) -0.0048(9) -0.0058(9)
B19 0.0189(10) 0.0186(11) 0.0241(12) -0.0062(9) -0.0030(9) -0.0011(8)
C20 0.0174(8) 0.0148(9) 0.0179(10) -0.0018(7) -0.0031(7) -0.0029(7)
C21 0.0195(9) 0.0212(10) 0.0197(10) -0.0018(8) -0.0006(7) -0.0082(8)
O22 0.0244(7) 0.0202(7) 0.0430(9) -0.0084(6) -0.0068(6) -0.0054(6)
C23 0.0182(9) 0.0247(10) 0.0205(10) -0.0009(8) -0.0031(7) -0.0077(8)
C24 0.0243(10) 0.0272(11) 0.0420(14) -0.0097(10) -0.0120(9) -0.0033(9)
C25 0.0248(11) 0.0330(12) 0.0557(16) -0.0109(11) -0.0147(10) 0.0016(9)
C26 0.0215(10) 0.0418(13) 0.0436(14) 0.0022(11) -0.0136(10) -0.0091(10)
C27 0.0298(11) 0.0432(13) 0.0321(12) -0.0019(10) -0.0110(9) -0.0187(10)
C28 0.0275(10) 0.0285(11) 0.0259(11) -0.0035(9) -0.0039(8) -0.0112(9)
C29 0.0307(10) 0.0301(11) 0.0256(11) -0.0063(9) -0.0035(9) -0.0144(9)
C30 0.0444(12) 0.0302(12) 0.0332(13) -0.0146(10) -0.0059(10) -0.0144(10)
C31 0.0479(13) 0.0304(12) 0.0291(12) -0.0148(10) 0.0036(10) -0.0079(10)
C32 0.0351(11) 0.0308(12) 0.0377(13) -0.0136(10) 0.0100(10) -0.0107(10)
C33 0.0287(10) 0.0228(10) 0.0315(12) -0.0061(9) -0.0002(9) -0.0098(9)
C34 0.0242(9) 0.0172(9) 0.0174(10) -0.0018(8) -0.0057(8) -0.0059(8)
C35 0.0191(9) 0.0204(10) 0.0195(10) -0.0026(8) -0.0040(7) -0.0079(7)
O36 0.0377(8) 0.0165(7) 0.0245(8) -0.0012(6) -0.0057(6) -0.0065(6)
C37 0.0151(8) 0.0159(9) 0.0196(10) -0.0047(7) -0.0021(7) -0.0049(7)
B38 0.0178(10) 0.0199(11) 0.0203(12) -0.0027(9) -0.0039(9) -0.0046(8)
B39 0.0194(10) 0.0229(11) 0.0226(12) -0.0065(9) -0.0039(9) -0.0076(9)
B40 0.0180(10) 0.0206(11) 0.0221(12) -0.0013(9) -0.0060(9) -0.0040(9)
B41 0.0177(10) 0.0257(12) 0.0211(12) -0.0042(9) -0.0038(9) -0.0052(9)
B42 0.0211(10) 0.0235(11) 0.0227(12) -0.0077(9) -0.0045(9) -0.0060(9)
B43 0.0210(10) 0.0204(11) 0.0226(12) -0.0068(9) -0.0048(9) -0.0054(9)
B44 0.0193(10) 0.0261(12) 0.0207(12) -0.0024(9) -0.0048(9) -0.0060(9)
B45 0.0192(10) 0.0249(12) 0.0182(11) -0.0054(9) -0.0045(9) -0.0039(9)
B46 0.0186(10) 0.0210(11) 0.0191(11) 0.0013(9) -0.0052(8) -0.0060(9)
B47 0.0187(10) 0.0155(10) 0.0210(11) -0.0031(9) -0.0038(8) -0.0047(8)
C49 0.0192(9) 0.0162(9) 0.0256(11) -0.0025(8) -0.0083(8) -0.0047(7)
C48 0.0157(8) 0.0179(9) 0.0187(10) -0.0024(8) -0.0022(7) -0.0045(7)
O50 0.0245(7) 0.0345(8) 0.0216(8) -0.0042(6) -0.0070(6) -0.0055(6)
C51 0.0185(9) 0.0194(9) 0.0275(11) -0.0066(8) -0.0068(8) -0.0053(7)
C52 0.0215(9) 0.0239(10) 0.0295(11) -0.0023(9) -0.0069(8) -0.0069(8)
C53 0.0239(10) 0.0351(12) 0.0339(12) -0.0066(10) -0.0012(9) -0.0137(9)
C54 0.0195(10) 0.0391(13) 0.0418(14) -0.0120(11) -0.0016(9) -0.0080(9)
C55 0.0221(10) 0.0347(12) 0.0412(14) -0.0063(10) -0.0111(9) 0.0001(9)
C56 0.0257(10) 0.0278(11) 0.0277(11) -0.0038(9) -0.0083(8) -0.0059(8)

loop_
_atom_type_symbol
_atom_type_description
_atom_type_scat_dispersion_real
_atom_type_scat_dispersion_imag
_atom_type_scat_source
C C 0.0033 0.0016 'International Tables Vol C Tables 4.2.6.8 and 6.1.1.4'
H H 0.0000 0.0000 'International Tables Vol C Tables 4.2.6.8 and 6.1.1.4'
O O 0.0106 0.0060 'International Tables Vol C Tables 4.2.6.8 and 6.1.1.4'
B B 0.0013 0.0007 'International Tables Vol C Tables 4.2.6.8 and 6.1.1.4'

loop_
_geom_angle_atom_site_label_1
_geom_angle_atom_site_label_2
_geom_angle_atom_site_label_3
_geom_angle
C2 C1 C6 119.92(19)
C2 C1 H1 120.0
C6 C1 H1 120.0
C1 C2 C3 119.9(2)
C1 C2 H2 120.1
C3 C2 H2 120.1
C4 C3 C2 120.4(2)
C4 C3 H3 119.8
C2 C3 H3 119.8
C3 C4 C5 120.4(2)
C3 C4 H4 119.8
C5 C4 H4 119.8
C4 C5 C6 119.81(19)
C4 C5 H5 120.1
C6 C5 H5 120.1
C5 C6 C1 119.60(18)
C5 C6 C7 124.66(17)
C1 C6 C7 115.50(17)
O8 C7 C6 120.66(17)
O8 C7 C9 116.96(16)
C6 C7 C9 122.37(16)
C7 C9 C20 112.37(14)
C7 C9 B12 119.14(15)
C20 C9 B12 63.17(11)
C7 C9 B11 128.82(15)
C20 C9 B11 111.42(14)
B12 C9 B11 62.09(12)
C7 C9 B10 122.86(16)
C20 C9 B10 109.85(14)
B12 C9 B10 113.47(14)
B11 C9 B10 61.86(12)
C7 C9 B19 111.31(14)
C20 C9 B19 60.56(11)
B12 C9 B19 114.45(14)
B11 C9 B19 112.51(14)
B10 C9 B19 61.36(12)
C9 B10 B11 59.03(11)
C9 B10 B19 60.09(11)
B11 B10 B19 109.16(16)
C9 B10 B18 105.42(15)
B11 B10 B18 108.21(16)
B19 B10 B18 59.26(12)
C9 B10 B14 104.85(15)
B11 B10 B14 59.52(12)
B19 B10 B14 107.87(16)
B18 B10 B14 60.31(12)
C9 B10 H10 115.5(10)
B11 B10 H10 121.0(10)
B19 B10 H10 115.3(10)
B18 B10 H10 127.0(10)
B14 B10 H10 131.2(10)
C9 B11 B14 105.73(14)
C9 B11 B13 104.75(14)
B14 B11 B13 60.52(13)
C9 B11 B10 59.11(11)
B14 B11 B10 60.58(12)
B13 B11 B10 108.70(15)
C9 B11 B12 58.78(11)
B14 B11 B12 108.46(15)
B13 B11 B12 59.52(12)
B10 B11 B12 108.49(14)
C9 B11 H11 118.1(10)
B14 B11 H11 127.7(10)
B13 B11 H11 126.2(11)
B10 B11 H11 120.4(11)
B12 B11 H11 117.7(11)
C9 B12 B13 105.44(15)
C9 B12 C20 56.92(10)
B13 B12 C20 104.24(14)
C9 B12 B11 59.13(11)
B13 B12 B11 60.06(12)
C20 B12 B11 104.22(14)
C9 B12 B16 103.78(14)
B13 B12 B16 60.78(12)
C20 B12 B16 57.08(11)
B11 B12 B16 107.89(15)
C9 B12 H12 117.2(9)
B13 B12 H12 131.2(9)
C20 B12 H12 118.1(9)
B11 B12 H12 124.4(9)
B16 B12 H12 124.5(9)
B12 B13 B11 60.42(12)
B12 B13 B14 108.49(15)
B11 B13 B14 59.67(13)
B12 B13 B15 108.43(14)
B11 B13 B15 107.53(15)
B14 B13 B15 59.86(12)
B12 B13 B16 60.40(11)
B11 B13 B16 107.87(14)
B14 B13 B16 107.52(14)
B15 B13 B16 59.61(12)
B12 B13 H13 118.9(10)
B11 B13 H13 122.2(10)
B14 B13 H13 124.1(10)
B15 B13 H13 123.0(10)
B16 B13 H13 120.4(10)
B11 B14 B15 107.95(16)
B11 B14 B13 59.82(12)
B15 B14 B13 60.24(12)
B11 B14 B10 59.90(12)
B15 B14 B10 107.51(15)
B13 B14 B10 107.60(15)
B11 B14 B18 108.05(15)
B15 B14 B18 60.08(12)
B13 B14 B18 108.34(15)
B10 B14 B18 59.74(12)
B11 B14 H14 120.7(10)
B15 B14 H14 123.5(10)
B13 B14 H14 122.7(10)
B10 B14 H14 120.4(10)
B18 B14 H14 121.5(10)
B17 B15 B16 60.16(12)
B17 B15 B14 108.43(15)
B16 B15 B14 108.19(15)
B17 B15 B13 108.72(15)
B16 B15 B13 60.40(12)
B14 B15 B13 59.90(12)
B17 B15 B18 59.89(12)
B16 B15 B18 107.91(15)
B14 B15 B18 60.27(12)
B13 B15 B18 108.22(15)
B17 B15 H15 118.9(10)
B16 B15 H15 119.9(10)
B14 B15 H15 124.1(10)
B13 B15 H15 122.7(10)
B18 B15 H15 121.9(10)
C20 B16 B15 104.91(15)
C20 B16 B17 58.71(11)
B15 B16 B17 59.72(12)
C20 B16 B12 60.98(11)
B15 B16 B12 107.48(15)
B17 B16 B12 109.40(15)
C20 B16 B13 105.72(15)
B15 B16 B13 60.00(12)
B17 B16 B13 108.05(16)
B12 B16 B13 58.82(12)
C20 B16 H16 117.7(10)
B15 B16 H16 128.2(10)
B17 B16 H16 120.2(10)
B12 B16 H16 118.0(10)
B13 B16 H16 126.6(9)
C20 B17 B15 104.91(14)
C20 B17 B19 59.34(12)
B15 B17 B19 107.79(15)
C20 B17 B18 105.16(15)
B15 B17 B18 60.48(12)
B19 B17 B18 59.36(12)
C20 B17 B16 58.30(11)
B15 B17 B16 60.12(12)
B19 B17 B16 107.85(15)
B18 B17 B16 108.34(14)
C20 B17 H17 117.5(11)
B15 B17 H17 128.7(11)
B19 B17 H17 117.8(11)
B18 B17 H17 126.6(11)
B16 B17 H17 120.6(11)
B19 B18 B17 60.21(12)
B19 B18 B10 60.20(12)
B17 B18 B10 107.95(15)
B19 B18 B15 107.79(15)
B17 B18 B15 59.63(12)
B10 B18 B15 107.34(15)
B19 B18 B14 108.32(15)
B17 B18 B14 107.73(15)
B10 B18 B14 59.95(12)
B15 B18 B14 59.65(12)
B19 B18 H18 120.0(9)
B17 B18 H18 120.9(9)
B10 B18 H18 121.9(10)
B15 B18 H18 123.1(10)
B14 B18 H18 123.2(9)
C20 B19 C9 57.14(11)
C20 B19 B18 105.30(15)
C9 B19 B18 105.22(14)
C20 B19 B17 58.44(12)
C9 B19 B17 104.48(14)
B18 B19 B17 60.43(12)
C20 B19 B10 104.84(14)
C9 B19 B10 58.55(11)
B18 B19 B10 60.54(12)
B17 B19 B10 108.39(15)
C20 B19 H19 120.6(10)
C9 B19 H19 115.8(10)
B18 B19 H19 129.8(10)
B17 B19 H19 128.5(10)
B10 B19 H19 119.4(10)
C21 C20 C9 117.87(14)
C21 C20 B16 116.23(15)
C9 C20 B16 110.16(13)
C21 C20 B17 125.14(14)
C9 C20 B17 111.58(14)
B16 C20 B17 62.99(12)
C21 C20 B19 124.18(14)
C9 C20 B19 62.30(11)
B16 C20 B19 114.02(14)
B17 C20 B19 62.22(12)
C21 C20 B12 110.73(14)
C9 C20 B12 59.91(11)
B16 C20 B12 61.93(11)
B17 C20 B12 113.62(13)
B19 C20 B12 113.18(14)
O22 C21 C23 120.67(16)
O22 C21 C20 116.18(15)
C23 C21 C20 123.06(16)
C24 C23 C28 118.99(17)
C24 C23 C21 126.42(17)
C28 C23 C21 114.53(17)
C25 C24 C23 120.15(19)
C25 C24 H24 119.9
C23 C24 H24 119.9
C24 C25 C26 120.5(2)
C24 C25 H25 119.8
C26 C25 H25 119.8
C27 C26 C25 119.83(18)
C27 C26 H26 120.1
C25 C26 H26 120.1
C26 C27 C28 120.3(2)
C26 C27 H27 119.8
C28 C27 H27 119.8
C27 C28 C23 120.18(19)
C27 C28 H28 119.9
C23 C28 H28 119.9
C30 C29 C34 120.02(19)
C30 C29 H29 120.0
C34 C29 H29 120.0
C31 C30 C29 120.52(19)
C31 C30 H30 119.7
C29 C30 H30 119.7
C32 C31 C30 119.6(2)
C32 C31 H31 120.2
C30 C31 H31 120.2
C31 C32 C33 120.5(2)
C31 C32 H32 119.7
C33 C32 H32 119.7
C32 C33 C34 120.35(19)
C32 C33 H33 119.8
C34 C33 H33 119.8
C29 C34 C33 118.98(18)
C29 C34 C35 124.86(17)
C33 C34 C35 115.97(16)
O36 C35 C34 120.73(17)
O36 C35 C37 118.65(16)
C34 C35 C37 119.55(15)
C35 C37 C48 122.42(13)
C35 C37 B38 119.66(15)
C48 C37 B38 111.17(14)
C35 C37 B39 115.03(14)
C48 C37 B39 110.63(14)
B38 C37 B39 63.18(12)
C35 C37 B47 122.03(15)
C48 C37 B47 61.82(11)
B38 C37 B47 62.16(11)
B39 C37 B47 114.36(14)
C35 C37 B43 114.68(14)
C48 C37 B43 60.62(11)
B38 C37 B43 114.39(14)
B39 C37 B43 62.36(11)
B47 C37 B43 113.90(14)
C37 B38 B47 59.34(11)
C37 B38 B40 105.02(14)
B47 B38 B40 59.77(12)
C37 B38 B41 104.58(15)
B47 B38 B41 108.10(15)
B40 B38 B41 60.27(12)
C37 B38 B39 58.47(11)
B47 B38 B39 108.20(14)
B40 B38 B39 107.91(16)
B41 B38 B39 59.68(12)
C37 B38 H38 116.7(10)
B47 B38 H38 118.0(10)
B40 B38 H38 128.1(10)
B41 B38 H38 129.0(10)
B39 B38 H38 119.4(10)
C37 B39 B41 104.67(15)
C37 B39 B42 105.36(14)
B41 B39 B42 60.40(12)
C37 B39 B43 59.64(11)
B41 B39 B43 107.80(15)
B42 B39 B43 59.47(12)
C37 B39 B38 58.35(11)
B41 B39 B38 59.91(12)
B42 B39 B38 108.38(15)
B43 B39 B38 108.24(14)
C37 B39 H39 115.2(11)
B41 B39 H39 129.0(10)
B42 B39 H39 129.9(11)
B43 B39 H39 119.1(10)
B38 B39 H39 117.3(11)
B47 B40 B38 60.05(12)
B47 B40 B44 108.46(15)
B38 B40 B44 108.05(15)
B47 B40 B46 60.62(12)
B38 B40 B46 108.43(14)
B44 B40 B46 59.90(12)
B47 B40 B41 108.19(15)
B38 B40 B41 60.10(12)
B44 B40 B41 59.74(12)
B46 B40 B41 107.83(15)
B47 B40 H40 119.4(10)
B38 B40 H40 121.4(10)
B44 B40 H40 123.0(10)
B46 B40 H40 120.4(10)
B41 B40 H40 123.7(10)
B44 B41 B39 108.07(15)
B44 B41 B38 107.85(15)
B39 B41 B38 60.41(12)
B44 B41 B40 59.96(12)
B39 B41 B40 107.99(14)
B38 B41 B40 59.64(12)
B44 B41 B42 60.33(12)
B39 B41 B42 59.92(12)
B38 B41 B42 108.39(15)
B40 B41 B42 108.30(14)
B44 B41 H41 122.8(10)
B39 B41 H41 120.2(10)
B38 B41 H41 121.2(10)
B40 B41 H41 122.9(10)
B42 B41 H41 121.0(10)
B43 B42 B45 60.11(12)
B43 B42 B39 60.40(12)
B45 B42 B39 108.08(15)
B43 B42 B41 107.96(16)
B45 B42 B41 107.42(15)
B39 B42 B41 59.68(12)
B43 B42 B44 107.61(15)
B45 B42 B44 59.66(12)
B39 B42 B44 107.15(16)
B41 B42 B44 59.40(12)
B43 B42 H42 120.6(10)
B45 B42 H42 120.8(10)
B39 B42 H42 122.2(10)
B41 B42 H42 123.3(10)
B44 B42 H42 122.7(11)
C48 B43 C37 57.87(10)
C48 B43 B42 105.24(15)
C37 B43 B42 104.61(14)
C48 B43 B45 58.57(12)
C37 B43 B45 104.82(15)
B42 B43 B45 60.21(12)
C48 B43 B39 104.93(14)
C37 B43 B39 58.00(11)
B42 B43 B39 60.13(12)
B45 B43 B39 107.94(15)
C48 B43 H43 115.7(10)
C37 B43 H43 114.7(11)
B42 B43 H43 133.7(10)
B45 B43 H43 126.1(10)
B39 B43 H43 123.5(10)
B41 B44 B45 108.24(15)
B41 B44 B46 108.44(16)
B45 B44 B46 60.30(12)
B41 B44 B40 60.30(12)
B45 B44 B40 108.41(15)
B46 B44 B40 60.10(12)
B41 B44 B42 60.26(12)
B45 B44 B42 59.83(12)
B46 B44 B42 108.29(15)
B40 B44 B42 108.51(16)
B41 B44 H44 122.8(10)
B45 B44 H44 121.3(10)
B46 B44 H44 119.6(10)
B40 B44 H44 120.5(10)
B42 B44 H44 123.2(10)
C48 B45 B44 104.83(15)
C48 B45 B43 59.19(11)
B44 B45 B43 107.94(15)
C48 B45 B42 105.30(15)
B44 B45 B42 60.51(12)
B43 B45 B42 59.68(12)
C48 B45 B46 58.65(11)
B44 B45 B46 59.86(12)
B43 B45 B46 108.15(15)
B42 B45 B46 108.48(14)
C48 B45 H45 117.3(10)
B44 B45 H45 129.4(10)
B43 B45 H45 117.0(10)
B42 B45 H45 126.2(10)
B46 B45 H45 121.0(10)
C48 B46 B44 104.78(15)
C48 B46 B40 105.22(15)
B44 B46 B40 60.00(12)
C48 B46 B45 58.62(11)
B44 B46 B45 59.84(12)
B40 B46 B45 107.96(15)
C48 B46 B47 59.75(11)
B44 B46 B47 107.50(14)
B40 B46 B47 59.30(12)
B45 B46 B47 108.38(15)
C48 B46 H46 117.6(10)
B44 B46 H46 129.0(11)
B40 B46 H46 126.5(10)
B45 B46 H46 120.9(10)
B47 B46 H46 117.5(11)
C37 B47 C48 57.78(10)
C37 B47 B40 104.69(14)
C48 B47 B40 104.46(15)
C37 B47 B38 58.50(11)
C48 B47 B38 105.06(14)
B40 B47 B38 60.18(12)
C37 B47 B46 104.60(14)
C48 B47 B46 57.98(11)
B40 B47 B46 60.08(12)
B38 B47 B46 108.11(15)
C37 B47 H47 118.8(10)
C48 B47 H47 115.8(10)
B40 B47 H47 131.6(10)
B38 B47 H47 126.9(10)
B46 B47 H47 121.7(10)
O50 C49 C51 122.07(16)
O50 C49 C48 116.57(16)
C51 C49 C48 121.28(16)
C49 C48 C37 112.31(14)
C49 C48 B45 125.88(15)
C37 C48 B45 110.60(13)
C49 C48 B46 126.34(15)
C37 C48 B46 110.11(13)
B45 C48 B46 62.73(12)
C49 C48 B43 114.39(14)
C37 C48 B43 61.51(11)
B45 C48 B43 62.24(12)
B46 C48 B43 113.99(14)
C49 C48 B47 115.36(15)
C37 C48 B47 60.40(11)
B45 C48 B47 113.77(14)
B46 C48 B47 62.27(12)
B43 C48 B47 113.46(13)
C52 C51 C56 119.44(17)
C52 C51 C49 124.42(16)
C56 C51 C49 116.04(17)
C53 C52 C51 120.08(18)
C53 C52 H52 120.0
C51 C52 H52 120.0
C52 C53 C54 120.1(2)
C52 C53 H53 120.0
C54 C53 H53 120.0
C55 C54 C53 120.51(19)
C55 C54 H54 119.7
C53 C54 H54 119.7
C54 C55 C56 120.07(19)
C54 C55 H55 120.0
C56 C55 H55 120.0
C55 C56 C51 119.79(19)
C55 C56 H56 120.1
C51 C56 H56 120.1

loop_
_geom_bond_atom_site_label_1
_geom_bond_atom_site_label_2
_geom_bond_distance
C1 C2 1.377(3)
C1 C6 1.400(3)
C1 H1 0.9500
C2 C3 1.389(3)
C2 H2 0.9500
C3 C4 1.370(3)
C3 H3 0.9500
C4 C5 1.384(3)
C4 H4 0.9500
C5 C6 1.389(3)
C5 H5 0.9500
C6 C7 1.479(3)
C7 O8 1.210(2)
C7 C9 1.541(3)
C9 C20 1.662(2)
C9 B12 1.716(3)
C9 B11 1.723(3)
C9 B10 1.724(3)
C9 B19 1.752(3)
B10 B11 1.772(3)
B10 B19 1.774(3)
B10 B18 1.780(3)
B10 B14 1.784(3)
B10 H10 1.08(2)
B11 B14 1.765(3)
B11 B13 1.767(3)
B11 B12 1.774(3)
B11 H11 1.08(2)
B12 B13 1.758(3)
B12 C20 1.770(3)
B12 B16 1.786(3)
B12 H12 1.131(18)
B13 B14 1.780(3)
B13 B15 1.786(3)
B13 B16 1.793(3)
B13 H13 1.114(18)
B14 B15 1.779(3)
B14 B18 1.790(3)
B14 H14 1.097(19)
B15 B17 1.772(3)
B15 B16 1.779(3)
B15 B18 1.787(3)
B15 H15 1.09(2)
B16 C20 1.699(3)
B16 B17 1.780(3)
B16 H16 1.075(19)
B17 C20 1.707(3)
B17 B19 1.772(3)
B17 B18 1.776(3)
B17 H17 1.06(2)
B18 B19 1.757(3)
B18 H18 1.110(18)
B19 C20 1.723(3)
B19 H19 1.069(18)
C20 C21 1.553(2)
C21 O22 1.211(2)
C21 C23 1.488(2)
C23 C24 1.388(3)
C23 C28 1.402(3)
C24 C25 1.381(3)
C24 H24 0.9500
C25 C26 1.387(3)
C25 H25 0.9500
C26 C27 1.373(3)
C26 H26 0.9500
C27 C28 1.383(3)
C27 H27 0.9500
C28 H28 0.9500
C29 C30 1.387(3)
C29 C34 1.391(3)
C29 H29 0.9500
C30 C31 1.382(3)
C30 H30 0.9500
C31 C32 1.376(3)
C31 H31 0.9500
C32 C33 1.382(3)
C32 H32 0.9500
C33 C34 1.393(3)
C33 H33 0.9500
C34 C35 1.489(3)
C35 O36 1.207(2)
C35 C37 1.542(2)
C37 C48 1.673(2)
C37 B38 1.705(3)
C37 B39 1.707(3)
C37 B47 1.720(3)
C37 B43 1.737(3)
B38 B47 1.768(3)
B38 B40 1.770(3)
B38 B41 1.778(3)
B38 B39 1.787(3)
B38 H38 1.088(19)
B39 B41 1.774(3)
B39 B42 1.778(3)
B39 B43 1.783(3)
B39 H39 1.10(2)
B40 B47 1.763(3)
B40 B44 1.775(3)
B40 B46 1.777(3)
B40 B41 1.781(3)
B40 H40 1.124(19)
B41 B44 1.771(3)
B41 B42 1.787(3)
B41 H41 1.073(18)
B42 B43 1.766(3)
B42 B45 1.776(3)
B42 B44 1.788(3)
B42 H42 1.11(2)
B43 C48 1.722(3)
B43 B45 1.774(3)
B43 H43 1.11(2)
B44 B45 1.773(3)
B44 B46 1.773(3)
B44 H44 1.068(19)
B45 C48 1.711(3)
B45 B46 1.781(3)
B45 H45 1.073(18)
B46 C48 1.711(3)
B46 B47 1.786(3)
B46 H46 1.09(2)
B47 C48 1.743(3)
B47 H47 1.059(19)
C49 O50 1.214(2)
C49 C51 1.480(3)
C49 C48 1.539(2)
C51 C52 1.390(3)
C51 C56 1.401(3)
C52 C53 1.381(3)
C52 H52 0.9500
C53 C54 1.382(3)
C53 H53 0.9500
C54 C55 1.375(3)
C54 H54 0.9500
C55 C56 1.384(3)
C55 H55 0.9500
C56 H56 0.9500
